data_7223838
loop_
_publ_author_name
'Tan, Yee Seng'
'Halim, Siti Nadiah Abdul'
'Molloy, Kieran C.'
'Sudlow, Anna L.'
'Otero-de-la-Roza, A.'
'Tiekink, Edward R. T.'

_publ_section_title
;
 Persistence of C--H&#x22EF;\p(chelate ring) interactions in the crystal
 structures of Pd(S2COR)2. The utility of Pd(S2COR)2as precursors for
 palladium sulphide materials
;
_journal_issue 7
_journal_name_full CrystEngComm
_journal_page_first 1105
_journal_paper_doi 10.1039/C5CE02126J
_journal_volume 18
_journal_year 2016
_chemical_formula_moiety 'C6 H10 O2 Pd S4'
_chemical_formula_sum 'C6 H10 O2 Pd S4'
_chemical_formula_weight 348.78
_space_group_crystal_system orthorhombic
_space_group_IT_number 61
_space_group_name_Hall '-P 2ac 2ab'
_space_group_name_H-M_alt 'P b c a'
_symmetry_space_group_name_Hall '-P 2ac 2ab'
_symmetry_space_group_name_H-M 'P b c a'
_atom_sites_solution_hydrogens geom
_audit_creation_method SHELXL-2014/7
_audit_update_record
;
2015-04-09 deposited with the CCDC.
2016-01-11 downloaded from the CCDC.
;
_cell_angle_alpha 90
_cell_angle_beta 90
_cell_angle_gamma 90
_cell_formula_units_Z 4
_cell_length_a 7.5034(4)
_cell_length_b 7.2125(4)
_cell_length_c 20.7854(12)
_cell_measurement_reflns_used 4104
_cell_measurement_temperature 100(2)
_cell_measurement_theta_max 75.0733
_cell_measurement_theta_min 4.2514
_cell_volume 1124.87(11)
_computing_cell_refinement 'CrysAlis PRO (Agilent, 2012)'
_computing_data_collection 'CrysAlis PRO (Agilent, 2012)'
_computing_data_reduction 'CrysAlis PRO (Agilent, 2012)'
_computing_molecular_graphics
;
ORTEP-3 for Windows (Farrugia, 2012) and DIAMOND (Brandenburg, 2006)
;
_computing_publication_material 'SHELXL (Sheldrick, 2015)'
_computing_structure_refinement 'SHELXL (Sheldrick, 2015)'
_computing_structure_solution 'SHELXT (Sheldrick, 2015)'
_diffrn_ambient_temperature 100(2)
_diffrn_detector_area_resol_mean 10.4041
_diffrn_measured_fraction_theta_full 1.000
_diffrn_measured_fraction_theta_max 1.000
_diffrn_measurement_device_type 'Agilent Technologies SuperNova Dual diffractometer with Atlas detector'
_diffrn_measurement_method '\w scan'
_diffrn_radiation_monochromator Mirror
_diffrn_radiation_source 'SuperNova (Cu) X-ray Source'
_diffrn_radiation_type CuK\a
_diffrn_radiation_wavelength 1.54178
_diffrn_reflns_av_R_equivalents 0.0434
_diffrn_reflns_av_unetI/netI 0.0207
_diffrn_reflns_laue_measured_fraction_full 1.000
_diffrn_reflns_laue_measured_fraction_max 1.000
_diffrn_reflns_limit_h_max 9
_diffrn_reflns_limit_h_min -8
_diffrn_reflns_limit_k_max 7
_diffrn_reflns_limit_k_min -9
_diffrn_reflns_limit_l_max 26
_diffrn_reflns_limit_l_min -20
_diffrn_reflns_number 9418
_diffrn_reflns_point_group_measured_fraction_full 1.000
_diffrn_reflns_point_group_measured_fraction_max 1.000
_diffrn_reflns_theta_full 74.998
_diffrn_reflns_theta_max 74.998
_diffrn_reflns_theta_min 4.254
_diffrn_standards_decay_% 0
_diffrn_standards_interval_count 0
_diffrn_standards_interval_time 0
_diffrn_standards_number 0
_exptl_absorpt_coefficient_mu 19.997
_exptl_absorpt_correction_T_max 1.00000
_exptl_absorpt_correction_T_min 0.07535
_exptl_absorpt_correction_type multi-scan
_exptl_absorpt_process_details 'CrysAlis PRO (Agilent, 2011)'
_exptl_crystal_colour orange
_exptl_crystal_density_diffrn 2.059
_exptl_crystal_description prism
_exptl_crystal_F_000 688
_exptl_crystal_size_max 0.200
_exptl_crystal_size_mid 0.100
_exptl_crystal_size_min 0.050
_refine_diff_density_max 0.834
_refine_diff_density_min -1.139
_refine_diff_density_rms 0.140
_refine_ls_extinction_method none
_refine_ls_goodness_of_fit_ref 1.127
_refine_ls_hydrogen_treatment constr
_refine_ls_matrix_type full
_refine_ls_number_parameters 62
_refine_ls_number_reflns 1154
_refine_ls_number_restraints 0
_refine_ls_restrained_S_all 1.127
_refine_ls_R_factor_all 0.0282
_refine_ls_R_factor_gt 0.0251
_refine_ls_shift/su_max 0.000
_refine_ls_shift/su_mean 0.000
_refine_ls_structure_factor_coef Fsqd
_refine_ls_weighting_details 'w=1/[\s^2^(Fo^2^)+(0.0460P)^2^] where P=(Fo^2^+2Fc^2^)/3'
_refine_ls_weighting_scheme calc
_refine_ls_wR_factor_gt 0.0691
_refine_ls_wR_factor_ref 0.0721
_reflns_Friedel_coverage 0.000
_reflns_number_gt 1044
_reflns_number_total 1154
_reflns_threshold_expression 'I > 2\s(I)'
_cod_data_source_file c5ce02126j2.cif
_cod_data_source_block shelx
_cod_depositor_comments 'Adding full bibliography for 7223837--7223848.cif.'
_cod_database_code 7223838
_shelx_shelxl_version_number 2014/7
_shelx_space_group_comment
;
The symmetry employed for this shelxl refinement is uniquely defined
by the following loop, which should always be used as a source of
symmetry information in preference to the above space-group names.
They are only intended as comments.
;
_shelx_estimated_absorpt_t_min 0.108
_shelx_estimated_absorpt_t_max 0.435

loop_
_space_group_symop_operation_xyz
'x, y, z'
'-x+1/2, -y, z+1/2'
'-x, y+1/2, -z+1/2'
'x+1/2, -y+1/2, -z'
'-x, -y, -z'
'x-1/2, y, -z-1/2'
'x, -y-1/2, z-1/2'
'-x-1/2, y-1/2, z'

loop_
_atom_site_label
_atom_site_type_symbol
_atom_site_fract_x
_atom_site_fract_y
_atom_site_fract_z
_atom_site_U_iso_or_equiv
_atom_site_adp_type
_atom_site_occupancy
_atom_site_site_symmetry_order
_atom_site_calc_flag
_atom_site_refinement_flags_posn
_atom_site_refinement_flags_adp
_atom_site_refinement_flags_occupancy
Pd Pd 0.5000 0.5000 0.5000 0.01150(14) Uani 1 2 d S . P
S1 S 0.61456(7) 0.54290(9) 0.39642(2) 0.01474(16) Uani 1 1 d . . .
S2 S 0.38846(7) 0.78741(8) 0.46771(2) 0.01442(16) Uani 1 1 d . . .
O1 O 0.5052(2) 0.8579(3) 0.34822(8) 0.0149(4) Uani 1 1 d . . .
C1 C 0.5013(3) 0.7477(4) 0.39838(11) 0.0131(5) Uani 1 1 d . . .
C2 C 0.4108(4) 1.0350(4) 0.35317(11) 0.0176(5) Uani 1 1 d . . .
H2A H 0.4586 1.1090 0.3894 0.021 Uiso 1 1 calc R U .
H2B H 0.2820 1.0138 0.3605 0.021 Uiso 1 1 calc R U .
C3 C 0.4397(4) 1.1354(4) 0.29036(12) 0.0241(6) Uani 1 1 d . . .
H3A H 0.3753 1.2537 0.2911 0.036 Uiso 1 1 calc R U .
H3B H 0.3952 1.0590 0.2548 0.036 Uiso 1 1 calc R U .
H3C H 0.5672 1.1588 0.2843 0.036 Uiso 1 1 calc R U .

loop_
_atom_site_aniso_label
_atom_site_aniso_U_11
_atom_site_aniso_U_22
_atom_site_aniso_U_33
_atom_site_aniso_U_23
_atom_site_aniso_U_13
_atom_site_aniso_U_12
Pd 0.0112(2) 0.0163(2) 0.00700(19) -0.00196(7) 0.00078(6) 0.00076(8)
S1 0.0151(3) 0.0197(3) 0.0094(3) -0.0016(2) 0.00266(17) 0.0033(2)
S2 0.0152(3) 0.0182(3) 0.0098(3) -0.00251(19) 0.00252(17) 0.0023(2)
O1 0.0153(9) 0.0189(10) 0.0104(8) -0.0014(7) 0.0017(5) 0.0027(7)
C1 0.0110(12) 0.0176(14) 0.0107(11) -0.0031(9) 0.0000(6) -0.0019(8)
C2 0.0184(11) 0.0194(12) 0.0151(11) -0.0013(9) 0.0012(8) 0.0042(11)
C3 0.0322(15) 0.0241(14) 0.0161(11) 0.0035(10) 0.0026(10) 0.0068(12)

loop_
_atom_type_symbol
_atom_type_description
_atom_type_scat_dispersion_real
_atom_type_scat_dispersion_imag
_atom_type_scat_source
C C 0.0181 0.0091 'International Tables Vol C Tables 4.2.6.8 and 6.1.1.4'
H H 0.0000 0.0000 'International Tables Vol C Tables 4.2.6.8 and 6.1.1.4'
O O 0.0492 0.0322 'International Tables Vol C Tables 4.2.6.8 and 6.1.1.4'
S S 0.3331 0.5567 'International Tables Vol C Tables 4.2.6.8 and 6.1.1.4'
Pd Pd 0.1215 3.9337 'International Tables Vol C Tables 4.2.6.8 and 6.1.1.4'

loop_
_geom_angle_atom_site_label_1
_geom_angle_atom_site_label_2
_geom_angle_atom_site_label_3
_geom_angle
_geom_angle_site_symmetry_1
_geom_angle_site_symmetry_3
S2 Pd S2 180.00(2) 5_666 .
S2 Pd S1 75.50(2) 5_666 5_666
S2 Pd S1 104.50(2) . 5_666
S2 Pd S1 104.50(2) 5_666 .
S2 Pd S1 75.50(2) . .
S1 Pd S1 180.0 5_666 .
C1 S1 Pd 84.79(8) . .
C1 S2 Pd 85.14(10) . .
C1 O1 C2 117.52(19) . .
O1 C1 S2 125.8(2) . .
O1 C1 S1 119.66(17) . .
S2 C1 S1 114.57(15) . .
O1 C2 C3 106.8(2) . .
O1 C2 H2A 110.4 . .
C3 C2 H2A 110.4 . .
O1 C2 H2B 110.4 . .
C3 C2 H2B 110.4 . .
H2A C2 H2B 108.6 . .
C2 C3 H3A 109.5 . .
C2 C3 H3B 109.5 . .
H3A C3 H3B 109.5 . .
C2 C3 H3C 109.5 . .
H3A C3 H3C 109.5 . .
H3B C3 H3C 109.5 . .

loop_
_geom_bond_atom_site_label_1
_geom_bond_atom_site_label_2
_geom_bond_distance
_geom_bond_site_symmetry_2
Pd S2 2.3341(6) 5_666
Pd S2 2.3341(6) .
Pd S1 2.3387(5) 5_666
Pd S1 2.3388(5) .
S1 C1 1.705(3) .
S2 C1 1.695(2) .
O1 C1 1.311(3) .
O1 C2 1.465(3) .
C2 C3 1.509(3) .
C2 H2A 0.9900 .
C2 H2B 0.9900 .
C3 H3A 0.9800 .
C3 H3B 0.9800 .
C3 H3C 0.9800 .

loop_
_geom_torsion_atom_site_label_1
_geom_torsion_atom_site_label_2
_geom_torsion_atom_site_label_3
_geom_torsion_atom_site_label_4
_geom_torsion
C2 O1 C1 S2 2.9(3)
C2 O1 C1 S1 -177.93(17)
Pd S2 C1 O1 179.0(2)
Pd S2 C1 S1 -0.20(11)
Pd S1 C1 O1 -179.04(18)
Pd S1 C1 S2 0.20(11)
C1 O1 C2 C3 178.7(2)
